data_7232986
loop_
_publ_author_name
'Heine, Miriam'
'Fink, Lothar'
'Schmidt, Martin U.'

_publ_section_title
;
 Coordination compounds built up from MIICl2 and 3-cyanopyridine: double
 chains, single chains and isolated complexes
;
_journal_issue 29
_journal_name_full CrystEngComm
_journal_page_first 4305
_journal_paper_doi 10.1039/C9CE00412B
_journal_volume 21
_journal_year 2019
_chemical_formula_iupac 'C12 H8 Cl2 N4 Zn'
_chemical_formula_moiety 'C12 H8 Cl2 N4 Zn'
_chemical_formula_structural 'C12 H8 Cl2 N4 Zn'
_chemical_formula_sum 'C12 H8 Cl2 N4 Zn'
_chemical_formula_weight 344.51
_chemical_name_common Beta-dichlorido-di(3-cyanopyridine)zinc
_chemical_name_systematic
; 
Beta-dichlorido-di(3-cyanopyridine)zinc
;
_space_group_IT_number 14
_space_group_name_Hall '-P 2ybc'
_space_group_name_H-M_alt 'P 1 21/c 1'
_symmetry_cell_setting monoclinic
_symmetry_space_group_name_Hall '-P 2ybc'
_symmetry_space_group_name_H-M 'P 1 21/c 1'
_cell_angle_alpha 90
_cell_angle_beta 91.01108(86)
_cell_angle_gamma 90
_cell_formula_units_Z 4
_cell_length_a 11.66192(15)
_cell_length_b 15.07309(18)
_cell_length_c 8.057182(98)
_cell_measurement_temperature 298
_cell_volume 1416.08(3)
_computing_cell_refinement 'DASH (David <i> et al.</i> , 2004)'
_computing_data_collection 'STOE WINXPOW (STOE & Cie GmbH, 2004)'
_computing_data_reduction 'DASH (David <i>et al.</i>, 2004)'
_computing_molecular_graphics 'MERCURY (Macrea <i>et al.</i>)'
_computing_structure_refinement 'TOPAS (Coelho, 2018)'
_computing_structure_solution 'DASH (David <i>et al.</i>, 2004)'
_diffrn_ambient_temperature 298
_diffrn_detector STOE
_diffrn_detector_type 'lin psd'
_diffrn_measurement_device_type 'STOE Stadi-P'
_diffrn_radiation_monochromator 'primary focussing, Ge 111'
_diffrn_radiation_source 'X-ray tube'
_diffrn_radiation_type 'Cu K\a~1~'
_diffrn_radiation_wavelength 1.540598
_diffrn_source_target STOE
_diffrn_source_type STOE
_exptl_crystal_colour colorless
_exptl_crystal_density_diffrn 1.616
_pd_instr_location ' ?'
_pd_meas_2theta_range_inc 0.1
_pd_meas_2theta_range_max 100
_pd_meas_2theta_range_min 4
_pd_meas_number_of_points 9700
_pd_meas_scan_method step
_pd_proc_2theta_range_inc 0.1
_pd_proc_2theta_range_max 100
_pd_proc_2theta_range_min 4
_pd_proc_info_excluded_regions none
_pd_proc_ls_background_function 'Chebychev polynomial'
_pd_proc_ls_pref_orient_corr 'no correction'
_pd_proc_ls_profile_function
;
modified spherical harmonics(Coelho, 2007)
;
_pd_proc_ls_prof_R_factor 0.02172
_pd_proc_ls_prof_wR_expected 0.02109
_pd_proc_ls_prof_wR_factor 0.02791
_pd_spec_mounting
;
Specimen was placed in a 0.7 mm diameter borosilicate glass capillary (Hilgenberg).
;
_pd_spec_mount_mode transmission
_pd_spec_size_thick 0.7
_refine_ls_extinction_method none
_refine_ls_goodness_of_fit_all 1.323
_refine_ls_hydrogen_treatment mixed
_refine_ls_matrix_type fullcycle
_refine_ls_number_constraints 3
_refine_ls_number_parameters 156
_refine_ls_number_restraints 58
_refine_ls_R_I_factor 0.00868
_refine_ls_weighting_details w=1/\s(Y~obs~)^2^
_refine_ls_weighting_scheme sigma
_cod_data_source_file c9ce00412b12.cif
_cod_data_source_block beta-ZnCl2(3-cypy)2
_cod_depositor_comments 'Adding full bibliography for 7232977--7232987.cif.'
_cod_original_cell_volume 1416.081(31)
_cod_database_code 7232986

loop_
_symmetry_equiv_pos_as_xyz
'-x, -y, -z'
'-x, y+1/2, -z+1/2'
'x, -y+1/2, z+1/2'
'x, y, z'

loop_
_atom_site_label
_atom_site_type_symbol
_atom_site_symmetry_multiplicity
_atom_site_fract_x
_atom_site_fract_y
_atom_site_fract_z
_atom_site_occupancy
_atom_site_B_iso_or_equiv
_atom_site_U_iso_or_equiv
Zn1 Zn 0 0.25131(11) 0.408886(85) 0.82136(17) 1 3.69474 0.0467
N2 N 0 0.12653(19) 0.31903(15) 0.87470(26) 1 3.69474 0.04679
N3 N 0 0.36803(19) 0.41117(14) 1.01483(29) 1 3.69474 0.04679
Cl4 Cl 0 0.34988(22) 0.35280(14) 0.61822(32) 1 3.69474 0.04679
Cl5 Cl 0 0.17587(20) 0.54098(15) 0.82143(28) 1 3.69474 0.04679
C6 C 0 0.15120(17) 0.23463(12) 0.85303(32) 1 3.69474 0.04679
C7 C 0 0.02465(16) 0.34316(13) 0.93056(26) 1 3.69474 0.04679
C8 C 0 0.44511(18) 0.34588(13) 1.01463(26) 1 3.69474 0.04679
C9 C 0 0.37025(18) 0.47301(14) 1.13326(24) 1 3.69474 0.04679
H10 H 0 0.2258(14) 0.21886(73) 0.8118(18) 1 4.433688 0.05615
C11 C 0 0.07552(17) 0.16773(13) 0.88551(33) 1 3.69474 0.04679
C12 C 0 -0.05642(16) 0.27846(13) 0.96578(30) 1 3.69474 0.04679
H13 H 0 0.00869(99) 0.40807(91) 0.9447(16) 1 4.433688 0.05615
H14 H 0 0.4411(11) 0.30185(90) 0.9224(17) 1 4.433688 0.05615
C15 C 0 0.52858(18) 0.34240(14) 1.14057(26) 1 3.69474 0.04679
C16 C 0 0.45206(17) 0.47167(14) 1.25965(26) 1 3.69474 0.04679
H17 H 0 0.3123(11) 0.52125(79) 1.1311(14) 1 4.433688 0.05615
C18 C 0 0.09975(32) 0.07526(13) 0.86185(51) 1 3.69474 0.04679
C19 C 0 -0.02920(17) 0.19014(12) 0.94183(33) 1 3.69474 0.04679
H20 H 0 -0.1332(11) 0.29460(87) 1.0082(16) 1 4.433688 0.05615
C21 C 0 0.61478(20) 0.27379(16) 1.15242(51) 1 3.69474 0.04679
C22 C 0 0.53254(17) 0.40550(14) 1.26326(27) 1 3.69474 0.04679
H23 H 0 0.4539(12) 0.51643(97) 1.3495(13) 1 4.433688 0.05615
N24 N 0 0.12009(48) 0.00174(16) 0.84012(62) 1 3.69474 0.04679
H25 H 0 -0.0797(11) 0.13994(87) 0.9624(15) 1 4.433688 0.05615
N26 N 0 0.68464(30) 0.21963(22) 1.15874(57) 1 3.69474 0.04679
H27 H 0 0.5916(10) 0.40377(98) 1.3521(15) 1 4.433688 0.05615

loop_
_atom_type_symbol
_atom_type_description
_atom_type_scat_source
C C 'International Tables Vol C Table 6.1.1.4'
H H 'International Tables Vol C Table 6.1.1.4'
Zn Zn 'International Tables Vol C Table 6.1.1.4'
Cl Cl 'International Tables Vol C Table 6.1.1.4'
N N 'International Tables Vol C Table 6.1.1.4'

loop_
_geom_angle_atom_site_label_1
_geom_angle_atom_site_label_2
_geom_angle_atom_site_label_3
_geom_angle
N2 Zn1 N3 108.48(11)
N2 Zn1 Cl4 106.68(11)
N2 Zn1 Cl5 108.57(10)
N3 Zn1 Cl4 102.92(10)
N3 Zn1 Cl5 104.37(10)
Cl4 Zn1 Cl5 124.88(11)
Zn1 N2 C6 117.19(17)
Zn1 N2 C7 122.38(17)
C6 N2 C7 120.54(20)
Zn1 N3 C8 115.22(17)
Zn1 N3 C9 123.97(17)
C8 N3 C9 120.82(21)
N2 C6 H10 118.90(72)
N2 C6 C11 122.93(19)
H10 C6 C11 118.17(71)
N2 C7 C12 119.49(19)
N2 C7 H13 118.31(71)
C12 C7 H13 122.19(71)
N3 C8 H14 118.02(79)
N3 C8 C15 119.27(19)
H14 C8 C15 122.70(80)
N3 C9 C16 121.39(20)
N3 C9 H17 119.68(68)
C16 C9 H17 118.93(69)
C6 C11 C18 124.13(23)
C6 C11 C19 117.98(18)
C18 C11 C19 117.89(22)
C7 C12 C19 119.21(19)
C7 C12 H20 121.20(77)
C19 C12 H20 119.59(77)
C8 C15 C21 123.45(22)
C8 C15 C22 120.82(19)
C21 C15 C22 115.73(22)
C9 C16 C22 119.33(20)
C9 C16 H23 122.28(78)
C22 C16 H23 118.38(78)
C11 C18 N24 178.69(53)
C11 C19 C12 119.85(19)
C11 C19 H25 114.49(82)
C12 C19 H25 125.65(83)
C15 C21 N26 178.53(43)
C15 C22 C16 118.37(19)
C15 C22 H27 121.29(81)
C16 C22 H27 120.34(83)

loop_
_geom_bond_atom_site_label_1
_geom_bond_atom_site_label_2
_geom_bond_distance
Zn1 N2 2.0393(25)
Zn1 N3 2.0516(26)
Zn1 Cl4 2.1866(29)
Zn1 Cl5 2.1768(26)
N2 C6 1.3167(29)
N2 C7 1.3286(29)
N3 C8 1.3329(29)
N3 C9 1.3339(30)
C6 H10 0.9666(63)
C6 C11 1.3684(28)
C7 C12 1.3910(28)
C7 H13 1.003(14)
C8 H14 0.997(13)
C8 C15 1.3946(29)
C9 C16 1.3833(29)
C9 H17 0.992(13)
C11 C18 1.4356(29)
C11 C19 1.3532(30)
C12 C19 1.3829(28)
C12 H20 0.994(14)
C15 C21 1.4442(32)
C15 C22 1.3720(30)
C16 C22 1.3695(30)
C16 H23 0.989(13)
C18 N24 1.1473(35)
C19 H25 0.975(13)
C21 N26 1.1539(42)
C22 H27 0.985(12)
